data_7247440
loop_
_publ_author_name
'Angela, Varghese Maria'
'Harshini, Deivendran'
'Imran, Predhanekar Mohamed'
'Bhuvanesh, Nattamai. S. P.'
'Nagarajan, Samuthira'

_publ_section_title
;
 Efficient ternary WORM memory devices from quinoline-based D--A systems
 by varying the redox behavior of ferrocene
;
_journal_issue 41
_journal_name_full 'RSC Advances'
_journal_page_first 28416
_journal_page_last 28425
_journal_paper_doi 10.1039/D3RA05685F
_journal_volume 13
_journal_year 2023
_chemical_formula_moiety 'C33 H25 Fe N O2'
_chemical_formula_sum 'C33 H25 Fe N O2'
_chemical_formula_weight 523.39
_space_group_crystal_system orthorhombic
_space_group_IT_number 60
_space_group_name_Hall '-P 2n 2ab'
_space_group_name_H-M_alt 'P b c n'
_atom_sites_solution_hydrogens geom
_atom_sites_solution_primary dual
_audit_creation_date 2023-01-04
_audit_creation_method
;
Olex2 1.5
(compiled 2022.04.07 svn.rca3783a0 for OlexSys, GUI svn.r6498)
;
_audit_update_record
;
2023-02-01 deposited with the CCDC.	2023-09-07 downloaded from the CCDC.
;
_cell_angle_alpha 90
_cell_angle_beta 90
_cell_angle_gamma 90
_cell_formula_units_Z 8
_cell_length_a 16.5928(5)
_cell_length_b 7.2752(2)
_cell_length_c 39.3538(12)
_cell_measurement_reflns_used 9971
_cell_measurement_temperature 110.00
_cell_measurement_theta_max 27.841
_cell_measurement_theta_min 2.406
_cell_volume 4750.6(2)
_computing_cell_refinement 'SAINT V8.40B (Bruker, 2016)'
_computing_data_collection 'APEX 4 (Bruker, 2022)'
_computing_data_reduction 'SAINT V8.40B (Bruker, 2016)'
_computing_molecular_graphics 'Olex2 1.5 (Dolomanov et al., 2009)'
_computing_publication_material 'Olex2 1.5 (Dolomanov et al., 2009)'
_computing_structure_refinement 'XL  (Sheldrick, 2008)'
_computing_structure_solution 'SHELXT 2018/2 (Sheldrick, 2018)'
_diffrn_ambient_temperature 110.00
_diffrn_measured_fraction_theta_full 0.999
_diffrn_measured_fraction_theta_max 0.998
_diffrn_measurement_device_type 'Bruker Quest (PHOTON III)'
_diffrn_measurement_method '\f and \w scans'
_diffrn_radiation_type MoK\a
_diffrn_radiation_wavelength 0.71073
_diffrn_reflns_av_R_equivalents 0.0716
_diffrn_reflns_av_unetI/netI 0.0332
_diffrn_reflns_Laue_measured_fraction_full 0.999
_diffrn_reflns_Laue_measured_fraction_max 0.998
_diffrn_reflns_limit_h_max 22
_diffrn_reflns_limit_h_min -22
_diffrn_reflns_limit_k_max 9
_diffrn_reflns_limit_k_min -9
_diffrn_reflns_limit_l_max 52
_diffrn_reflns_limit_l_min -52
_diffrn_reflns_number 65548
_diffrn_reflns_point_group_measured_fraction_full 0.999
_diffrn_reflns_point_group_measured_fraction_max 0.998
_diffrn_reflns_theta_full 25.242
_diffrn_reflns_theta_max 28.312
_diffrn_reflns_theta_min 2.407
_diffrn_source 'Bruker QUEST Mo-IuS'
_diffrn_source_current 1.0
_diffrn_source_power 0.05
_diffrn_source_voltage 50.0
_exptl_absorpt_coefficient_mu 0.668
_exptl_absorpt_correction_T_max 0.4311
_exptl_absorpt_correction_T_min 0.3711
_exptl_absorpt_correction_type multi-scan
_exptl_absorpt_process_details
;
SADABS-2016/2 (Bruker,2016/2) was used for absorption correction.
wR2(int) was 0.1376 before and 0.0771 after correction.
The Ratio of minimum to maximum transmission is 0.8608.
The \l/2 correction factor is Not present.
;
_exptl_crystal_colour brown
_exptl_crystal_colour_primary brown
_exptl_crystal_density_diffrn 1.464
_exptl_crystal_description plate
_exptl_crystal_F_000 2176
_exptl_crystal_size_max 0.427
_exptl_crystal_size_mid 0.279
_exptl_crystal_size_min 0.06
_refine_diff_density_max 1.072
_refine_diff_density_min -0.394
_refine_diff_density_rms 0.085
_refine_ls_extinction_method none
_refine_ls_goodness_of_fit_ref 1.066
_refine_ls_hydrogen_treatment constr
_refine_ls_matrix_type full
_refine_ls_number_parameters 335
_refine_ls_number_reflns 5906
_refine_ls_number_restraints 0
_refine_ls_restrained_S_all 1.066
_refine_ls_R_factor_all 0.0516
_refine_ls_R_factor_gt 0.0458
_refine_ls_shift/su_max 0.004
_refine_ls_shift/su_mean 0.000
_refine_ls_structure_factor_coef Fsqd
_refine_ls_weighting_details 'w=1/[\s^2^(Fo^2^)+(0.0530P)^2^+5.0261P] where P=(Fo^2^+2Fc^2^)/3'
_refine_ls_weighting_scheme calc
_refine_ls_wR_factor_gt 0.1100
_refine_ls_wR_factor_ref 0.1143
_reflns_Friedel_coverage 0.000
_reflns_number_gt 5218
_reflns_number_total 5906
_reflns_threshold_expression 'I > 2\s(I)'
_cod_data_source_file d3ra05685f2.cif
_cod_data_source_block sn_phsu
_cod_database_code 7247440
_shelx_shelxl_version_number 2018/3
_shelx_space_group_comment
;
The symmetry employed for this shelxl refinement is uniquely defined
by the following loop, which should always be used as a source of
symmetry information in preference to the above space-group names.
They are only intended as comments.
;
_shelx_estimated_absorpt_t_max 0.961
_shelx_estimated_absorpt_t_min 0.763
_olex2_refinement_description
;
1. Fixed Uiso
 At 1.2 times of:
  All C(H) groups
 At 1.5 times of:
  All C(H,H,H) groups
2.a Aromatic/amide H refined with riding coordinates:
 C1(H1), C2(H2), C3(H3), C4(H4), C5(H5), C7(H7), C8(H8), C9(H9), C10(H10),
 C12(H12), C13(H13), C15(H15), C16(H16), C18(H18), C19(H19), C22(H22), C24(H24),
  C29(H29), C30(H30), C31(H31), C32(H32), C33(H33)
2.b Idealised Me refined as rotating group:
 C27(H27A,H27B,H27C)
;
_olex2_exptl_crystal_mounting_method 'The crystal was mounted on a MITIGEN holder'
_olex2_submission_original_sample_id SNB_221222_Q_PhSu
_olex2_submission_special_instructions 'No special instructions were received'

loop_
_space_group_symop_operation_xyz
'x, y, z'
'-x+1/2, -y+1/2, z+1/2'
'-x, y, -z+1/2'
'x+1/2, -y+1/2, -z'
'-x, -y, -z'
'x-1/2, y-1/2, -z-1/2'
'x, -y, z-1/2'
'-x-1/2, y-1/2, z'

loop_
_atom_site_label
_atom_site_type_symbol
_atom_site_fract_x
_atom_site_fract_y
_atom_site_fract_z
_atom_site_U_iso_or_equiv
_atom_site_adp_type
_atom_site_occupancy
_atom_site_site_symmetry_order
_atom_site_calc_flag
_atom_site_refinement_flags_posn
_atom_site_refinement_flags_adp
_atom_site_refinement_flags_occupancy
_atom_site_disorder_assembly
_atom_site_disorder_group
Fe1 Fe 0.08488(2) 0.61746(4) 0.91711(2) 0.01177(9) Uani 1 1 d . . . . .
O1 O 0.43660(9) 0.5469(3) 0.72225(4) 0.0311(4) Uani 1 1 d . . . . .
O2 O 0.49027(8) 0.6823(2) 0.67646(4) 0.0190(3) Uani 1 1 d . . . . .
N1 N 0.22239(9) 0.5313(2) 0.62923(4) 0.0138(3) Uani 1 1 d . . . . .
C1 C 0.02005(16) 0.4030(3) 0.89819(6) 0.0300(5) Uani 1 1 d . . . . .
H1 H 0.015946 0.365906 0.875114 0.036 Uiso 1 1 calc R U . . .
C2 C 0.07887(14) 0.3439(3) 0.92145(6) 0.0262(5) Uani 1 1 d . . . . .
H2 H 0.122516 0.263636 0.916567 0.031 Uiso 1 1 calc R U . . .
C3 C 0.06180(15) 0.4249(3) 0.95354(6) 0.0259(5) Uani 1 1 d . . . . .
H3 H 0.090671 0.405320 0.974072 0.031 Uiso 1 1 calc R U . . .
C4 C -0.00604(14) 0.5397(3) 0.94921(6) 0.0252(5) Uani 1 1 d . . . . .
H4 H -0.030388 0.613246 0.966321 0.030 Uiso 1 1 calc R U . . .
C5 C -0.03155(14) 0.5263(4) 0.91487(6) 0.0272(5) Uani 1 1 d . . . . .
H5 H -0.075746 0.589552 0.904941 0.033 Uiso 1 1 calc R U . . .
C6 C 0.14703(11) 0.7372(2) 0.87765(5) 0.0124(3) Uani 1 1 d . . . . .
C7 C 0.20082(11) 0.6783(3) 0.90403(5) 0.0142(4) Uani 1 1 d . . . . .
H7 H 0.243659 0.592778 0.901485 0.017 Uiso 1 1 calc R U . . .
C8 C 0.17912(12) 0.7698(3) 0.93466(5) 0.0163(4) Uani 1 1 d . . . . .
H8 H 0.205326 0.757038 0.955991 0.020 Uiso 1 1 calc R U . . .
C9 C 0.11141(13) 0.8837(3) 0.92779(5) 0.0166(4) Uani 1 1 d . . . . .
H9 H 0.084126 0.959256 0.943761 0.020 Uiso 1 1 calc R U . . .
C10 C 0.09168(12) 0.8645(3) 0.89270(5) 0.0149(4) Uani 1 1 d . . . . .
H10 H 0.049028 0.925692 0.881251 0.018 Uiso 1 1 calc R U . . .
C11 C 0.15123(11) 0.6855(3) 0.84149(5) 0.0119(3) Uani 1 1 d . . . . .
C12 C 0.09391(11) 0.7473(3) 0.81789(5) 0.0130(4) Uani 1 1 d . . . . .
H12 H 0.047722 0.811756 0.825738 0.016 Uiso 1 1 calc R U . . .
C13 C 0.10333(11) 0.7162(3) 0.78329(5) 0.0131(4) Uani 1 1 d . . . . .
H13 H 0.064138 0.761872 0.767851 0.016 Uiso 1 1 calc R U . . .
C14 C 0.16961(11) 0.6187(2) 0.77089(5) 0.0121(3) Uani 1 1 d . . . . .
C15 C 0.22437(11) 0.5466(3) 0.79458(5) 0.0135(4) Uani 1 1 d . . . . .
H15 H 0.268013 0.473115 0.786874 0.016 Uiso 1 1 calc R U . . .
C16 C 0.21580(11) 0.5810(3) 0.82900(5) 0.0140(4) Uani 1 1 d . . . . .
H16 H 0.254393 0.532793 0.844450 0.017 Uiso 1 1 calc R U . . .
C17 C 0.18425(11) 0.5966(3) 0.73390(5) 0.0131(4) Uani 1 1 d . . . . .
C18 C 0.11932(11) 0.5783(3) 0.71055(5) 0.0154(4) Uani 1 1 d . . . . .
H18 H 0.065448 0.579689 0.718713 0.018 Uiso 1 1 calc R U . . .
C19 C 0.13336(11) 0.5586(3) 0.67650(5) 0.0162(4) Uani 1 1 d . . . . .
H19 H 0.089022 0.547049 0.661378 0.019 Uiso 1 1 calc R U . . .
C20 C 0.21295(11) 0.5551(3) 0.66337(5) 0.0137(4) Uani 1 1 d . . . . .
C21 C 0.27837(11) 0.5760(3) 0.68656(5) 0.0130(4) Uani 1 1 d . . . . .
C22 C 0.26174(11) 0.5969(3) 0.72157(5) 0.0138(4) Uani 1 1 d . . . . .
H22 H 0.305311 0.611496 0.736996 0.017 Uiso 1 1 calc R U . . .
C23 C 0.29640(11) 0.5310(3) 0.61658(5) 0.0140(4) Uani 1 1 d . . . . .
C24 C 0.36516(11) 0.5590(3) 0.63734(5) 0.0150(4) Uani 1 1 d . . . . .
H24 H 0.417200 0.564002 0.627318 0.018 Uiso 1 1 calc R U . . .
C25 C 0.35691(11) 0.5790(3) 0.67184(5) 0.0133(4) Uani 1 1 d . . . . .
C26 C 0.43027(11) 0.6008(3) 0.69355(5) 0.0157(4) Uani 1 1 d . . . . .
C27 C 0.56206(12) 0.7223(3) 0.69610(6) 0.0223(4) Uani 1 1 d . . . . .
H27A H 0.604219 0.769437 0.680997 0.033 Uiso 1 1 calc R U . . .
H27B H 0.581023 0.609717 0.707192 0.033 Uiso 1 1 calc R U . . .
H27C H 0.549470 0.814848 0.713406 0.033 Uiso 1 1 calc R U . . .
C28 C 0.30485(12) 0.4986(3) 0.57937(5) 0.0145(4) Uani 1 1 d . . . . .
C29 C 0.23848(12) 0.4367(3) 0.56088(5) 0.0170(4) Uani 1 1 d . . . . .
H29 H 0.188726 0.416135 0.572210 0.020 Uiso 1 1 calc R U . . .
C30 C 0.24397(13) 0.4046(3) 0.52624(5) 0.0197(4) Uani 1 1 d . . . . .
H30 H 0.197998 0.364078 0.513960 0.024 Uiso 1 1 calc R U . . .
C31 C 0.31676(13) 0.4319(3) 0.50946(5) 0.0206(4) Uani 1 1 d . . . . .
H31 H 0.321081 0.407390 0.485814 0.025 Uiso 1 1 calc R U . . .
C32 C 0.38294(13) 0.4950(3) 0.52750(5) 0.0246(5) Uani 1 1 d . . . . .
H32 H 0.432402 0.516397 0.515997 0.029 Uiso 1 1 calc R U . . .
C33 C 0.37772(13) 0.5274(3) 0.56217(5) 0.0221(4) Uani 1 1 d . . . . .
H33 H 0.423701 0.569234 0.574290 0.026 Uiso 1 1 calc R U . . .

loop_
_atom_site_aniso_label
_atom_site_aniso_U_11
_atom_site_aniso_U_22
_atom_site_aniso_U_33
_atom_site_aniso_U_23
_atom_site_aniso_U_13
_atom_site_aniso_U_12
Fe1 0.01312(15) 0.01315(15) 0.00905(14) 0.00033(9) 0.00085(9) -0.00091(10)
O1 0.0153(7) 0.0629(12) 0.0149(7) 0.0099(8) -0.0024(6) -0.0050(8)
O2 0.0106(6) 0.0279(8) 0.0184(7) 0.0062(6) -0.0024(5) -0.0041(6)
N1 0.0119(7) 0.0201(8) 0.0096(7) -0.0015(6) 0.0007(6) 0.0000(6)
C1 0.0398(14) 0.0293(12) 0.0209(11) -0.0054(9) 0.0045(10) -0.0218(10)
C2 0.0267(12) 0.0195(10) 0.0324(13) -0.0049(9) 0.0101(9) 0.0005(9)
C3 0.0304(12) 0.0256(11) 0.0218(11) 0.0102(9) -0.0007(9) -0.0080(9)
C4 0.0256(11) 0.0308(12) 0.0193(10) 0.0018(9) 0.0108(8) -0.0056(9)
C5 0.0162(10) 0.0392(13) 0.0263(12) 0.0079(10) -0.0005(8) -0.0100(9)
C6 0.0130(8) 0.0117(8) 0.0126(9) 0.0010(7) 0.0001(7) -0.0012(7)
C7 0.0125(8) 0.0165(9) 0.0136(9) 0.0019(7) -0.0010(7) -0.0014(7)
C8 0.0197(9) 0.0179(9) 0.0114(9) 0.0005(7) -0.0031(7) -0.0031(7)
C9 0.0229(10) 0.0138(9) 0.0130(9) -0.0019(7) -0.0007(8) -0.0022(7)
C10 0.0191(9) 0.0127(9) 0.0129(9) 0.0014(7) -0.0004(7) 0.0023(7)
C11 0.0132(8) 0.0128(8) 0.0098(8) 0.0008(6) 0.0013(7) -0.0022(7)
C12 0.0109(8) 0.0151(9) 0.0132(9) 0.0003(7) 0.0027(6) 0.0019(7)
C13 0.0109(8) 0.0153(9) 0.0131(9) 0.0029(7) -0.0011(7) -0.0011(7)
C14 0.0122(8) 0.0138(8) 0.0104(8) 0.0000(6) 0.0009(7) -0.0032(6)
C15 0.0110(8) 0.0146(9) 0.0148(9) 0.0002(7) 0.0027(7) 0.0028(7)
C16 0.0133(9) 0.0161(9) 0.0125(9) 0.0023(7) -0.0010(7) 0.0014(7)
C17 0.0138(9) 0.0149(9) 0.0105(8) -0.0016(7) 0.0004(7) 0.0007(7)
C18 0.0108(8) 0.0205(9) 0.0149(9) -0.0026(7) 0.0015(7) -0.0001(7)
C19 0.0099(8) 0.0249(10) 0.0137(9) -0.0025(8) -0.0020(7) -0.0013(7)
C20 0.0127(9) 0.0163(9) 0.0120(8) -0.0012(7) 0.0003(7) -0.0005(7)
C21 0.0117(8) 0.0152(9) 0.0120(9) 0.0001(7) 0.0007(7) -0.0011(7)
C22 0.0130(9) 0.0169(9) 0.0113(8) -0.0007(7) -0.0019(7) -0.0012(7)
C23 0.0141(9) 0.0171(9) 0.0107(9) 0.0006(7) 0.0014(7) 0.0025(7)
C24 0.0116(8) 0.0201(9) 0.0132(9) 0.0020(7) 0.0022(7) 0.0014(7)
C25 0.0117(9) 0.0154(9) 0.0129(9) 0.0016(7) -0.0010(7) -0.0003(7)
C26 0.0115(8) 0.0224(10) 0.0131(9) -0.0001(7) 0.0004(7) 0.0002(7)
C27 0.0132(9) 0.0263(11) 0.0273(11) 0.0014(9) -0.0065(8) -0.0052(8)
C28 0.0163(9) 0.0171(9) 0.0101(9) 0.0001(7) 0.0009(7) 0.0028(7)
C29 0.0189(9) 0.0178(9) 0.0143(9) -0.0014(7) 0.0024(7) -0.0007(7)
C30 0.0237(10) 0.0214(10) 0.0140(9) -0.0028(7) -0.0004(8) -0.0033(8)
C31 0.0295(11) 0.0223(10) 0.0101(9) -0.0004(7) 0.0046(8) 0.0040(8)
C32 0.0191(10) 0.0397(13) 0.0149(10) 0.0020(9) 0.0064(8) 0.0029(9)
C33 0.0154(9) 0.0371(12) 0.0136(10) -0.0006(8) 0.0007(7) 0.0014(9)

loop_
_atom_type_symbol
_atom_type_description
_atom_type_scat_dispersion_real
_atom_type_scat_dispersion_imag
_atom_type_scat_source
C C 0.0033 0.0016 'International Tables Vol C Tables 4.2.6.8 and 6.1.1.4'
H H 0.0000 0.0000 'International Tables Vol C Tables 4.2.6.8 and 6.1.1.4'
Fe Fe 0.3463 0.8444 'International Tables Vol C Tables 4.2.6.8 and 6.1.1.4'
N N 0.0061 0.0033 'International Tables Vol C Tables 4.2.6.8 and 6.1.1.4'
O O 0.0106 0.0060 'International Tables Vol C Tables 4.2.6.8 and 6.1.1.4'

loop_
_geom_angle_atom_site_label_1
_geom_angle_atom_site_label_2
_geom_angle_atom_site_label_3
_geom_angle
_geom_angle_site_symmetry_1
_geom_angle_site_symmetry_3
_geom_angle_publ_flag
C1 Fe1 C3 68.39(10) . . ?
C1 Fe1 C4 67.96(9) . . ?
C1 Fe1 C5 40.22(11) . . ?
C1 Fe1 C6 108.25(8) . . ?
C1 Fe1 C7 124.90(9) . . ?
C1 Fe1 C8 161.15(10) . . ?
C1 Fe1 C10 122.12(9) . . ?
C2 Fe1 C1 40.74(10) . . ?
C2 Fe1 C3 41.19(10) . . ?
C2 Fe1 C4 68.64(9) . . ?
C2 Fe1 C5 68.51(10) . . ?
C2 Fe1 C6 120.71(8) . . ?
C2 Fe1 C7 106.53(9) . . ?
C2 Fe1 C8 123.42(9) . . ?
C2 Fe1 C9 160.48(9) . . ?
C2 Fe1 C10 156.81(9) . . ?
C3 Fe1 C4 40.42(10) . . ?
C3 Fe1 C5 68.30(10) . . ?
C3 Fe1 C6 156.18(9) . . ?
C4 Fe1 C6 162.16(9) . . ?
C5 Fe1 C4 40.60(9) . . ?
C5 Fe1 C6 125.34(8) . . ?
C7 Fe1 C3 120.21(9) . . ?
C7 Fe1 C4 155.58(9) . . ?
C7 Fe1 C5 161.91(9) . . ?
C7 Fe1 C6 40.98(7) . . ?
C7 Fe1 C10 68.78(8) . . ?
C8 Fe1 C3 106.23(9) . . ?
C8 Fe1 C4 120.44(9) . . ?
C8 Fe1 C5 156.40(9) . . ?
C8 Fe1 C6 68.95(7) . . ?
C8 Fe1 C7 40.86(8) . . ?
C8 Fe1 C10 68.78(8) . . ?
C9 Fe1 C1 157.11(10) . . ?
C9 Fe1 C3 123.39(9) . . ?
C9 Fe1 C4 107.19(9) . . ?
C9 Fe1 C5 121.56(10) . . ?
C9 Fe1 C6 69.13(8) . . ?
C9 Fe1 C7 68.94(8) . . ?
C9 Fe1 C8 40.92(8) . . ?
C9 Fe1 C10 41.01(8) . . ?
C10 Fe1 C3 161.01(9) . . ?
C10 Fe1 C4 125.06(9) . . ?
C10 Fe1 C5 108.52(9) . . ?
C10 Fe1 C6 40.91(7) . . ?
C26 O2 C27 115.59(16) . . ?
C23 N1 C20 118.48(16) . . ?
Fe1 C1 H1 127.3 . . ?
C2 C1 Fe1 68.26(13) . . ?
C2 C1 H1 125.8 . . ?
C5 C1 Fe1 70.22(13) . . ?
C5 C1 H1 125.8 . . ?
C5 C1 C2 108.3(2) . . ?
Fe1 C2 H2 123.8 . . ?
C1 C2 Fe1 71.00(14) . . ?
C1 C2 H2 125.9 . . ?
C1 C2 C3 108.3(2) . . ?
C3 C2 Fe1 70.95(13) . . ?
C3 C2 H2 125.9 . . ?
Fe1 C3 H3 127.3 . . ?
C2 C3 Fe1 67.86(13) . . ?
C2 C3 H3 126.4 . . ?
C4 C3 Fe1 70.04(12) . . ?
C4 C3 C2 107.3(2) . . ?
C4 C3 H3 126.4 . . ?
Fe1 C4 H4 126.5 . . ?
C3 C4 Fe1 69.54(12) . . ?
C3 C4 H4 125.9 . . ?
C3 C4 C5 108.2(2) . . ?
C5 C4 Fe1 69.59(12) . . ?
C5 C4 H4 125.9 . . ?
Fe1 C5 H5 126.2 . . ?
C1 C5 Fe1 69.56(13) . . ?
C1 C5 C4 107.9(2) . . ?
C1 C5 H5 126.0 . . ?
C4 C5 Fe1 69.81(13) . . ?
C4 C5 H5 126.0 . . ?
C7 C6 Fe1 68.85(10) . . ?
C7 C6 C11 126.38(17) . . ?
C10 C6 Fe1 68.90(11) . . ?
C10 C6 C7 107.01(16) . . ?
C10 C6 C11 126.50(17) . . ?
C11 C6 Fe1 130.12(13) . . ?
Fe1 C7 H7 126.2 . . ?
C6 C7 Fe1 70.17(10) . . ?
C6 C7 H7 125.8 . . ?
C8 C7 Fe1 69.46(11) . . ?
C8 C7 C6 108.41(17) . . ?
C8 C7 H7 125.8 . . ?
Fe1 C8 H8 126.7 . . ?
C7 C8 Fe1 69.67(11) . . ?
C7 C8 H8 125.9 . . ?
C9 C8 Fe1 69.27(11) . . ?
C9 C8 C7 108.14(17) . . ?
C9 C8 H8 125.9 . . ?
Fe1 C9 H9 125.9 . . ?
C8 C9 Fe1 69.81(11) . . ?
C8 C9 H9 126.0 . . ?
C8 C9 C10 107.97(17) . . ?
C10 C9 Fe1 69.89(11) . . ?
C10 C9 H9 126.0 . . ?
Fe1 C10 H10 126.5 . . ?
C6 C10 Fe1 70.18(11) . . ?
C6 C10 H10 125.8 . . ?
C9 C10 Fe1 69.10(11) . . ?
C9 C10 C6 108.46(17) . . ?
C9 C10 H10 125.8 . . ?
C12 C11 C6 121.67(16) . . ?
C16 C11 C6 120.86(16) . . ?
C16 C11 C12 117.35(16) . . ?
C11 C12 H12 119.3 . . ?
C13 C12 C11 121.34(17) . . ?
C13 C12 H12 119.3 . . ?
C12 C13 H13 119.5 . . ?
C12 C13 C14 120.92(17) . . ?
C14 C13 H13 119.5 . . ?
C13 C14 C15 117.87(17) . . ?
C13 C14 C17 121.78(17) . . ?
C15 C14 C17 120.32(16) . . ?
C14 C15 H15 119.5 . . ?
C16 C15 C14 121.06(17) . . ?
C16 C15 H15 119.5 . . ?
C11 C16 H16 119.4 . . ?
C15 C16 C11 121.26(17) . . ?
C15 C16 H16 119.4 . . ?
C18 C17 C14 121.32(17) . . ?
C22 C17 C14 119.95(17) . . ?
C22 C17 C18 118.71(17) . . ?
C17 C18 H18 119.5 . . ?
C19 C18 C17 120.93(17) . . ?
C19 C18 H18 119.5 . . ?
C18 C19 H19 119.4 . . ?
C18 C19 C20 121.17(17) . . ?
C20 C19 H19 119.4 . . ?
N1 C20 C19 117.92(17) . . ?
N1 C20 C21 123.83(17) . . ?
C19 C20 C21 118.25(16) . . ?
C20 C21 C25 115.91(16) . . ?
C22 C21 C20 119.13(17) . . ?
C22 C21 C25 124.94(17) . . ?
C17 C22 C21 121.79(17) . . ?
C17 C22 H22 119.1 . . ?
C21 C22 H22 119.1 . . ?
N1 C23 C24 121.93(17) . . ?
N1 C23 C28 117.18(17) . . ?
C24 C23 C28 120.89(17) . . ?
C23 C24 H24 119.8 . . ?
C25 C24 C23 120.33(17) . . ?
C25 C24 H24 119.8 . . ?
C21 C25 C26 120.88(16) . . ?
C24 C25 C21 119.43(17) . . ?
C24 C25 C26 119.68(17) . . ?
O1 C26 O2 123.50(18) . . ?
O1 C26 C25 125.03(18) . . ?
O2 C26 C25 111.42(16) . . ?
O2 C27 H27A 109.5 . . ?
O2 C27 H27B 109.5 . . ?
O2 C27 H27C 109.5 . . ?
H27A C27 H27B 109.5 . . ?
H27A C27 H27C 109.5 . . ?
H27B C27 H27C 109.5 . . ?
C29 C28 C23 119.32(17) . . ?
C29 C28 C33 118.52(17) . . ?
C33 C28 C23 122.16(18) . . ?
C28 C29 H29 119.5 . . ?
C30 C29 C28 121.04(18) . . ?
C30 C29 H29 119.5 . . ?
C29 C30 H30 120.0 . . ?
C29 C30 C31 120.02(19) . . ?
C31 C30 H30 120.0 . . ?
C30 C31 H31 120.3 . . ?
C32 C31 C30 119.47(18) . . ?
C32 C31 H31 120.3 . . ?
C31 C32 H32 119.7 . . ?
C31 C32 C33 120.70(19) . . ?
C33 C32 H32 119.7 . . ?
C28 C33 H33 119.9 . . ?
C32 C33 C28 120.2(2) . . ?
C32 C33 H33 119.9 . . ?

loop_
_geom_bond_atom_site_label_1
_geom_bond_atom_site_label_2
_geom_bond_distance
_geom_bond_site_symmetry_2
_geom_bond_publ_flag
Fe1 C1 2.036(2) . ?
Fe1 C2 2.000(2) . ?
Fe1 C3 2.041(2) . ?
Fe1 C4 2.047(2) . ?
Fe1 C5 2.044(2) . ?
Fe1 C6 2.0577(18) . ?
Fe1 C7 2.0401(19) . ?
Fe1 C8 2.037(2) . ?
Fe1 C9 2.030(2) . ?
Fe1 C10 2.0406(19) . ?
O1 C26 1.200(3) . ?
O2 C26 1.340(2) . ?
O2 C27 1.450(2) . ?
N1 C20 1.363(2) . ?
N1 C23 1.325(2) . ?
C1 H1 0.9500 . ?
C1 C2 1.405(4) . ?
C1 C5 1.403(4) . ?
C2 H2 0.9500 . ?
C2 C3 1.422(3) . ?
C3 H3 0.9500 . ?
C3 C4 1.412(3) . ?
C4 H4 0.9500 . ?
C4 C5 1.420(3) . ?
C5 H5 0.9500 . ?
C6 C7 1.434(3) . ?
C6 C10 1.433(3) . ?
C6 C11 1.473(2) . ?
C7 H7 0.9500 . ?
C7 C8 1.423(3) . ?
C8 H8 0.9500 . ?
C8 C9 1.422(3) . ?
C9 H9 0.9500 . ?
C9 C10 1.426(3) . ?
C10 H10 0.9500 . ?
C11 C12 1.404(3) . ?
C11 C16 1.403(3) . ?
C12 H12 0.9500 . ?
C12 C13 1.389(3) . ?
C13 H13 0.9500 . ?
C13 C14 1.397(3) . ?
C14 C15 1.404(3) . ?
C14 C17 1.484(2) . ?
C15 H15 0.9500 . ?
C15 C16 1.385(3) . ?
C16 H16 0.9500 . ?
C17 C18 1.423(3) . ?
C17 C22 1.374(3) . ?
C18 H18 0.9500 . ?
C18 C19 1.367(3) . ?
C19 H19 0.9500 . ?
C19 C20 1.418(3) . ?
C20 C21 1.426(3) . ?
C21 C22 1.413(3) . ?
C21 C25 1.426(3) . ?
C22 H22 0.9500 . ?
C23 C24 1.418(3) . ?
C23 C28 1.490(3) . ?
C24 H24 0.9500 . ?
C24 C25 1.372(3) . ?
C25 C26 1.495(3) . ?
C27 H27A 0.9800 . ?
C27 H27B 0.9800 . ?
C27 H27C 0.9800 . ?
C28 C29 1.395(3) . ?
C28 C33 1.402(3) . ?
C29 H29 0.9500 . ?
C29 C30 1.386(3) . ?
C30 H30 0.9500 . ?
C30 C31 1.391(3) . ?
C31 H31 0.9500 . ?
C31 C32 1.386(3) . ?
C32 H32 0.9500 . ?
C32 C33 1.387(3) . ?
C33 H33 0.9500 . ?

loop_
_geom_torsion_atom_site_label_1
_geom_torsion_atom_site_label_2
_geom_torsion_atom_site_label_3
_geom_torsion_atom_site_label_4
_geom_torsion
_geom_torsion_site_symmetry_1
_geom_torsion_site_symmetry_2
_geom_torsion_site_symmetry_3
_geom_torsion_site_symmetry_4
_geom_torsion_publ_flag
Fe1 C1 C2 C3 61.50(16) . . . . ?
Fe1 C1 C5 C4 -59.50(16) . . . . ?
Fe1 C2 C3 C4 59.18(15) . . . . ?
Fe1 C3 C4 C5 59.06(16) . . . . ?
Fe1 C4 C5 C1 59.34(15) . . . . ?
Fe1 C6 C7 C8 -59.13(13) . . . . ?
Fe1 C6 C10 C9 58.66(13) . . . . ?
Fe1 C6 C11 C12 86.2(2) . . . . ?
Fe1 C6 C11 C16 -97.6(2) . . . . ?
Fe1 C7 C8 C9 -58.76(14) . . . . ?
Fe1 C8 C9 C10 -59.71(14) . . . . ?
Fe1 C9 C10 C6 -59.33(13) . . . . ?
N1 C20 C21 C22 -178.97(18) . . . . ?
N1 C20 C21 C25 2.7(3) . . . . ?
N1 C23 C24 C25 3.1(3) . . . . ?
N1 C23 C28 C29 -11.9(3) . . . . ?
N1 C23 C28 C33 168.38(19) . . . . ?
C1 C2 C3 Fe1 -61.53(16) . . . . ?
C1 C2 C3 C4 -2.4(3) . . . . ?
C2 C1 C5 Fe1 57.72(16) . . . . ?
C2 C1 C5 C4 -1.8(3) . . . . ?
C2 C3 C4 Fe1 -57.81(15) . . . . ?
C2 C3 C4 C5 1.3(3) . . . . ?
C3 C4 C5 Fe1 -59.03(16) . . . . ?
C3 C4 C5 C1 0.3(3) . . . . ?
C5 C1 C2 Fe1 -58.93(16) . . . . ?
C5 C1 C2 C3 2.6(3) . . . . ?
C6 C7 C8 Fe1 59.57(13) . . . . ?
C6 C7 C8 C9 0.8(2) . . . . ?
C6 C11 C12 C13 172.33(17) . . . . ?
C6 C11 C16 C15 -173.72(17) . . . . ?
C7 C6 C10 Fe1 -58.51(13) . . . . ?
C7 C6 C10 C9 0.2(2) . . . . ?
C7 C6 C11 C12 178.22(18) . . . . ?
C7 C6 C11 C16 -5.6(3) . . . . ?
C7 C8 C9 Fe1 59.02(14) . . . . ?
C7 C8 C9 C10 -0.7(2) . . . . ?
C8 C9 C10 Fe1 59.66(14) . . . . ?
C8 C9 C10 C6 0.3(2) . . . . ?
C10 C6 C7 Fe1 58.54(13) . . . . ?
C10 C6 C7 C8 -0.6(2) . . . . ?
C10 C6 C11 C12 -6.0(3) . . . . ?
C10 C6 C11 C16 170.18(18) . . . . ?
C11 C6 C7 Fe1 -124.98(19) . . . . ?
C11 C6 C7 C8 175.89(17) . . . . ?
C11 C6 C10 Fe1 125.02(18) . . . . ?
C11 C6 C10 C9 -176.32(18) . . . . ?
C11 C12 C13 C14 1.3(3) . . . . ?
C12 C11 C16 C15 2.6(3) . . . . ?
C12 C13 C14 C15 2.7(3) . . . . ?
C12 C13 C14 C17 -175.09(17) . . . . ?
C13 C14 C15 C16 -4.0(3) . . . . ?
C13 C14 C17 C18 -34.8(3) . . . . ?
C13 C14 C17 C22 144.08(19) . . . . ?
C14 C15 C16 C11 1.4(3) . . . . ?
C14 C17 C18 C19 179.76(19) . . . . ?
C14 C17 C22 C21 179.92(17) . . . . ?
C15 C14 C17 C18 147.51(19) . . . . ?
C15 C14 C17 C22 -33.7(3) . . . . ?
C16 C11 C12 C13 -3.9(3) . . . . ?
C17 C14 C15 C16 173.78(18) . . . . ?
C17 C18 C19 C20 0.2(3) . . . . ?
C18 C17 C22 C21 -1.2(3) . . . . ?
C18 C19 C20 N1 178.68(19) . . . . ?
C18 C19 C20 C21 -1.1(3) . . . . ?
C19 C20 C21 C22 0.8(3) . . . . ?
C19 C20 C21 C25 -177.52(18) . . . . ?
C20 N1 C23 C24 -1.5(3) . . . . ?
C20 N1 C23 C28 178.05(17) . . . . ?
C20 C21 C22 C17 0.4(3) . . . . ?
C20 C21 C25 C24 -1.1(3) . . . . ?
C20 C21 C25 C26 179.80(18) . . . . ?
C21 C25 C26 O1 31.1(3) . . . . ?
C21 C25 C26 O2 -151.52(18) . . . . ?
C22 C17 C18 C19 0.9(3) . . . . ?
C22 C21 C25 C24 -179.32(19) . . . . ?
C22 C21 C25 C26 1.6(3) . . . . ?
C23 N1 C20 C19 178.83(18) . . . . ?
C23 N1 C20 C21 -1.4(3) . . . . ?
C23 C24 C25 C21 -1.6(3) . . . . ?
C23 C24 C25 C26 177.53(18) . . . . ?
C23 C28 C29 C30 -179.91(19) . . . . ?
C23 C28 C33 C32 179.9(2) . . . . ?
C24 C23 C28 C29 167.67(19) . . . . ?
C24 C23 C28 C33 -12.0(3) . . . . ?
C24 C25 C26 O1 -148.0(2) . . . . ?
C24 C25 C26 O2 29.4(3) . . . . ?
C25 C21 C22 C17 178.52(19) . . . . ?
C27 O2 C26 O1 -7.0(3) . . . . ?
C27 O2 C26 C25 175.50(17) . . . . ?
C28 C23 C24 C25 -176.51(18) . . . . ?
C28 C29 C30 C31 0.8(3) . . . . ?
C29 C28 C33 C32 0.2(3) . . . . ?
C29 C30 C31 C32 -1.4(3) . . . . ?
C30 C31 C32 C33 1.4(3) . . . . ?
C31 C32 C33 C28 -0.8(4) . . . . ?
C33 C28 C29 C30 -0.2(3) . . . . ?
